data_4340333
loop_
_publ_author_name
'Mondal, Prasenjit'
'Agarwala, Hemlata'
'Jana, Rahul Dev'
'Plebst, Sebastian'
'Grupp, Anita'
'Ehret, Fabian'
'Mobin, Shaikh M.'
'Kaim, Wolfgang'
'Lahiri, Goutam Kumar'

_publ_section_title
;
 Sensitivity of a Strained C-C Single Bond to Charge Transfer: Redox
 Activity in Mononuclear and Dinuclear Ruthenium Complexes of
 Bis(arylimino)acenaphthene (BIAN) Ligands.
;
_journal_issue 14
_journal_name_full 'Inorganic chemistry'
_journal_page_first 7389
_journal_page_last 7403
_journal_paper_doi 10.1021/ic500730m
_journal_volume 53
_journal_year 2014
_chemical_formula_sum 'C13 H10 N'
_chemical_formula_weight 180.22
_chemical_name_systematic
;
 ?
;
_space_group_IT_number 5
_symmetry_cell_setting monoclinic
_symmetry_space_group_name_Hall 'C 2y'
_symmetry_space_group_name_H-M 'C 1 2 1'
_atom_sites_solution_hydrogens geom
_atom_sites_solution_primary direct
_atom_sites_solution_secondary difmap
_audit_creation_method SHELXL-97
_cell_angle_alpha 90.00
_cell_angle_beta 103.404(7)
_cell_angle_gamma 90.00
_cell_formula_units_Z 4
_cell_length_a 20.0456(15)
_cell_length_b 8.7754(6)
_cell_length_c 5.5713(4)
_cell_measurement_reflns_used 1980
_cell_measurement_temperature 150(2)
_cell_measurement_theta_max 71.7114
_cell_measurement_theta_min 4.5313
_cell_volume 953.34(12)
_computing_cell_refinement 'CrysAlis RED, Oxford Diffraction Ltd.,'
_computing_data_collection 'CrysAlis CCD, Oxford Diffraction Ltd.,'
_computing_data_reduction 'CrysAlis RED, Oxford Diffraction Ltd.,'
_computing_molecular_graphics Ortep3
_computing_publication_material Shelx97
_computing_structure_refinement 'SHELXL-97 (Sheldrick, 1997)'
_computing_structure_solution 'SHELXS-97 (Sheldrick, 1997)'
_diffrn_ambient_temperature 150(2)
_diffrn_detector_area_resol_mean 15.9948
_diffrn_measured_fraction_theta_full 0.988
_diffrn_measured_fraction_theta_max 0.988
_diffrn_measurement_device_type 'OXFORD DIFFRACTION SUPER NOVA'
_diffrn_measurement_method \w/q-scan
_diffrn_radiation_monochromator graphite
_diffrn_radiation_source 'Micro-Focus (Cu) X-ray Source'
_diffrn_radiation_type CuK\a
_diffrn_radiation_wavelength 1.5418
_diffrn_reflns_av_R_equivalents 0.0110
_diffrn_reflns_av_sigmaI/netI 0.0114
_diffrn_reflns_limit_h_max 22
_diffrn_reflns_limit_h_min -24
_diffrn_reflns_limit_k_max 10
_diffrn_reflns_limit_k_min -4
_diffrn_reflns_limit_l_max 6
_diffrn_reflns_limit_l_min -6
_diffrn_reflns_number 2697
_diffrn_reflns_theta_full 71.86
_diffrn_reflns_theta_max 71.86
_diffrn_reflns_theta_min 4.54
_exptl_absorpt_coefficient_mu 0.566
_exptl_absorpt_correction_T_max 0.8904
_exptl_absorpt_correction_T_min 0.8353
_exptl_absorpt_correction_type multi-scan
_exptl_absorpt_process_details
;
CrysAlis RED, Oxford Diffraction Ltd.,
Version 1.171.31.7 (release 18-10-2006 CrysAlis171 .NET)
(compiled Oct 18 2006,16:28:17)
Empirical absorption correction using spherical harmonics,
 implemented in SCALE3 ABSPACK scaling algorithm.
;
_exptl_crystal_colour orange
_exptl_crystal_density_diffrn 1.256
_exptl_crystal_density_method 'not measured'
_exptl_crystal_description block
_exptl_crystal_F_000 380
_exptl_crystal_size_max 0.33
_exptl_crystal_size_mid 0.26
_exptl_crystal_size_min 0.21
_refine_diff_density_max 0.143
_refine_diff_density_min -0.125
_refine_diff_density_rms 0.028
_refine_ls_abs_structure_details 'Flack H D (1983), Acta Cryst. A39, 876-881'
_refine_ls_abs_structure_Flack 0.6(7)
_refine_ls_extinction_method none
_refine_ls_goodness_of_fit_ref 1.140
_refine_ls_hydrogen_treatment riding
_refine_ls_matrix_type full
_refine_ls_number_parameters 129
_refine_ls_number_reflns 1217
_refine_ls_number_restraints 1
_refine_ls_restrained_S_all 1.139
_refine_ls_R_factor_all 0.0309
_refine_ls_R_factor_gt 0.0305
_refine_ls_shift/su_max 0.000
_refine_ls_shift/su_mean 0.000
_refine_ls_structure_factor_coef Fsqd
_refine_ls_weighting_details 'calc w=1/[\s^2^(Fo^2^)+(0.0600P)^2^+0.0901P] where P=(Fo^2^+2Fc^2^)/3'
_refine_ls_weighting_scheme calc
_refine_ls_wR_factor_gt 0.0884
_refine_ls_wR_factor_ref 0.0889
_reflns_number_gt 1196
_reflns_number_total 1217
_reflns_threshold_expression >2sigma(I)
_cod_data_source_file ic500730m_si_004.cif
_cod_data_source_block BIAN
_cod_depositor_comments
;
The following automatic conversions were performed:

'_symmetry_cell_setting' value 'Monoclinic' changed to 'monoclinic'
according to
/usr/data/users/saulius/crontab/automatic-downloads/rss-feeds/ACS/lib/dictionaries/cif_core.dic
dictionary named 'cif_core.dic' version 2.4.2 from 2011-04-26.

Automatic conversion script
Id: cif_fix_values 2281 2013-09-26 08:29:07Z andrius 

 Adding full bibliography for 4340327--4340333.cif.
;
_cod_original_sg_symbol_H-M 'C 2'
_cod_database_code 4340333

loop_
_symmetry_equiv_pos_as_xyz
'x, y, z'
'-x, y, -z'
'x+1/2, y+1/2, z'
'-x+1/2, y+1/2, -z'

loop_
_atom_site_label
_atom_site_type_symbol
_atom_site_fract_x
_atom_site_fract_y
_atom_site_fract_z
_atom_site_U_iso_or_equiv
_atom_site_adp_type
_atom_site_occupancy
_atom_site_symmetry_multiplicity
_atom_site_calc_flag
_atom_site_refinement_flags
N1 N -0.05363(7) 0.80834(17) -0.2160(2) 0.0451(3) Uani 1 1 d .
C1 C -0.11066(7) 0.81267(19) -0.4217(3) 0.0427(4) Uani 1 1 d .
C2 C -0.17378(8) 0.7508(2) -0.4088(3) 0.0510(4) Uani 1 1 d .
H2 H -0.1778 0.6940 -0.2676 0.061 Uiso 1 1 calc R
C3 C -0.23049(8) 0.7719(3) -0.6009(3) 0.0565(5) Uani 1 1 d .
H3 H -0.2731 0.7288 -0.5896 0.068 Uiso 1 1 calc R
C4 C -0.22677(8) 0.8546(3) -0.8104(3) 0.0545(5) Uani 1 1 d .
C5 C -0.16353(9) 0.9138(2) -0.8214(3) 0.0548(5) Uani 1 1 d .
H5 H -0.1594 0.9689 -0.9640 0.066 Uiso 1 1 calc R
C6 C -0.10611(8) 0.8951(2) -0.6300(3) 0.0486(4) Uani 1 1 d .
H6 H -0.0636 0.9387 -0.6413 0.058 Uiso 1 1 calc R
C7 C -0.28960(9) 0.8772(4) -1.0171(3) 0.0801(8) Uani 1 1 d .
H7A H -0.2968 0.9863 -1.0503 0.120 Uiso 1 1 calc R
H7B H -0.3297 0.8341 -0.9691 0.120 Uiso 1 1 calc R
H7C H -0.2830 0.8257 -1.1661 0.120 Uiso 1 1 calc R
C8 C -0.02812(6) 0.6841(2) -0.1198(2) 0.0388(3) Uani 1 1 d .
C9 C -0.04046(7) 0.52298(19) -0.1920(3) 0.0389(4) Uani 1 1 d .
C10 C -0.07904(8) 0.4486(2) -0.3956(3) 0.0469(4) Uani 1 1 d .
H10 H -0.1058 0.5045 -0.5298 0.056 Uiso 1 1 calc R
C11 C -0.07793(9) 0.2878(2) -0.4006(3) 0.0524(4) Uani 1 1 d .
H11 H -0.1037 0.2367 -0.5423 0.063 Uiso 1 1 calc R
C12 C -0.04116(9) 0.2025(2) -0.2090(3) 0.0524(4) Uani 1 1 d .
H12 H -0.0433 0.0944 -0.2166 0.063 Uiso 1 1 calc R
C13 C 0.0000 0.2754(3) 0.0000 0.0437(5) Uani 1 2 d S
C14 C 0.0000 0.4350(3) 0.0000 0.0390(5) Uani 1 2 d S

loop_
_atom_site_aniso_label
_atom_site_aniso_U_11
_atom_site_aniso_U_22
_atom_site_aniso_U_33
_atom_site_aniso_U_23
_atom_site_aniso_U_13
_atom_site_aniso_U_12
N1 0.0438(6) 0.0361(7) 0.0460(6) 0.0008(6) -0.0084(5) 0.0017(6)
C1 0.0420(7) 0.0367(7) 0.0428(7) -0.0045(7) -0.0038(6) 0.0034(7)
C2 0.0470(8) 0.0554(10) 0.0460(8) 0.0017(8) 0.0014(6) 0.0026(8)
C3 0.0398(7) 0.0736(14) 0.0519(9) -0.0079(9) 0.0022(6) 0.0034(8)
C4 0.0458(8) 0.0690(12) 0.0410(7) -0.0100(9) -0.0058(6) 0.0147(9)
C5 0.0583(9) 0.0597(12) 0.0403(7) 0.0008(8) -0.0011(6) 0.0070(9)
C6 0.0479(7) 0.0453(10) 0.0471(8) -0.0009(7) -0.0005(6) -0.0004(7)
C7 0.0537(9) 0.124(2) 0.0503(9) -0.0077(14) -0.0136(7) 0.0219(14)
C8 0.0351(6) 0.0375(8) 0.0387(7) -0.0013(6) -0.0018(6) -0.0010(6)
C9 0.0367(7) 0.0343(9) 0.0422(8) -0.0003(6) 0.0022(7) 0.0012(6)
C10 0.0431(8) 0.0454(9) 0.0458(8) -0.0068(7) -0.0025(6) 0.0006(7)
C11 0.0486(9) 0.0465(10) 0.0551(10) -0.0143(8) -0.0019(7) -0.0020(7)
C12 0.0481(8) 0.0390(10) 0.0659(11) -0.0112(8) 0.0046(8) -0.0031(7)
C13 0.0403(10) 0.0368(13) 0.0511(13) 0.000 0.0046(10) 0.000
C14 0.0338(9) 0.0377(12) 0.0428(11) 0.000 0.0033(8) 0.000

loop_
_atom_type_symbol
_atom_type_description
_atom_type_scat_dispersion_real
_atom_type_scat_dispersion_imag
_atom_type_scat_source
C C 0.0181 0.0091 'International Tables Vol C Tables 4.2.6.8 and 6.1.1.4'
H H 0.0000 0.0000 'International Tables Vol C Tables 4.2.6.8 and 6.1.1.4'
N N 0.0311 0.0180 'International Tables Vol C Tables 4.2.6.8 and 6.1.1.4'

loop_
_geom_angle_atom_site_label_1
_geom_angle_atom_site_label_2
_geom_angle_atom_site_label_3
_geom_angle
_geom_angle_site_symmetry_1
_geom_angle_site_symmetry_3
C8 N1 C1 122.30(14) . .
C6 C1 C2 118.85(13) . .
C6 C1 N1 119.48(14) . .
C2 C1 N1 121.25(14) . .
C3 C2 C1 120.11(16) . .
C3 C2 H2 119.9 . .
C1 C2 H2 119.9 . .
C2 C3 C4 121.70(16) . .
C2 C3 H3 119.1 . .
C4 C3 H3 119.1 . .
C5 C4 C3 117.43(14) . .
C5 C4 C7 121.83(18) . .
C3 C4 C7 120.74(18) . .
C4 C5 C6 121.82(16) . .
C4 C5 H5 119.1 . .
C6 C5 H5 119.1 . .
C5 C6 C1 120.08(15) . .
C5 C6 H6 120.0 . .
C1 C6 H6 120.0 . .
C4 C7 H7A 109.5 . .
C4 C7 H7B 109.5 . .
H7A C7 H7B 109.5 . .
C4 C7 H7C 109.5 . .
H7A C7 H7C 109.5 . .
H7B C7 H7C 109.5 . .
N1 C8 C9 133.04(12) . .
N1 C8 C8 120.69(9) . 2
C9 C8 C8 106.27(7) . 2
C10 C9 C14 118.54(17) . .
C10 C9 C8 134.77(15) . .
C14 C9 C8 106.67(12) . .
C9 C10 C11 118.73(18) . .
C9 C10 H10 120.6 . .
C11 C10 H10 120.6 . .
C12 C11 C10 122.61(18) . .
C12 C11 H11 118.7 . .
C10 C11 H11 118.7 . .
C11 C12 C13 120.01(19) . .
C11 C12 H12 120.0 . .
C13 C12 H12 120.0 . .
C14 C13 C12 116.87(12) . .
C14 C13 C12 116.87(12) . 2
C12 C13 C12 126.3(2) . 2
C13 C14 C9 123.13(10) . 2
C13 C14 C9 123.13(10) . .
C9 C14 C9 113.7(2) 2 .

loop_
_geom_bond_atom_site_label_1
_geom_bond_atom_site_label_2
_geom_bond_distance
_geom_bond_site_symmetry_2
N1 C8 1.269(2) .
N1 C1 1.4193(17) .
C1 C6 1.388(2) .
C1 C2 1.394(2) .
C2 C3 1.381(2) .
C2 H2 0.9500 .
C3 C4 1.391(3) .
C3 H3 0.9500 .
C4 C5 1.385(3) .
C4 C7 1.5097(18) .
C5 C6 1.386(2) .
C5 H5 0.9500 .
C6 H6 0.9500 .
C7 H7A 0.9800 .
C7 H7B 0.9800 .
C7 H7C 0.9800 .
C8 C9 1.475(2) .
C8 C8 1.534(2) 2
C9 C10 1.380(2) .
C9 C14 1.4127(19) .
C10 C11 1.411(3) .
C10 H10 0.9500 .
C11 C12 1.370(3) .
C11 H11 0.9500 .
C12 C13 1.414(2) .
C12 H12 0.9500 .
C13 C14 1.401(3) .
C13 C12 1.414(2) 2
C14 C9 1.4127(19) 2

loop_
_geom_torsion_atom_site_label_1
_geom_torsion_atom_site_label_2
_geom_torsion_atom_site_label_3
_geom_torsion_atom_site_label_4
_geom_torsion
_geom_torsion_site_symmetry_1
_geom_torsion_site_symmetry_4
C8 N1 C1 C6 -126.70(17) . .
C8 N1 C1 C2 60.8(2) . .
C6 C1 C2 C3 0.0(3) . .
N1 C1 C2 C3 172.47(17) . .
C1 C2 C3 C4 -0.1(3) . .
C2 C3 C4 C5 0.8(3) . .
C2 C3 C4 C7 -179.5(2) . .
C3 C4 C5 C6 -1.3(3) . .
C7 C4 C5 C6 179.0(2) . .
C4 C5 C6 C1 1.2(3) . .
C2 C1 C6 C5 -0.5(2) . .
N1 C1 C6 C5 -173.11(15) . .
C1 N1 C8 C9 7.8(2) . .
C1 N1 C8 C8 -172.98(16) . 2
N1 C8 C9 C10 6.4(3) . .
C8 C8 C9 C10 -172.98(18) 2 .
N1 C8 C9 C14 -175.55(15) . .
C8 C8 C9 C14 5.12(16) 2 .
C14 C9 C10 C11 1.7(2) . .
C8 C9 C10 C11 179.61(16) . .
C9 C10 C11 C12 1.4(3) . .
C10 C11 C12 C13 -2.7(3) . .
C11 C12 C13 C14 0.83(18) . .
C11 C12 C13 C12 -179.17(18) . 2
C12 C13 C14 C9 -177.69(11) . 2
C12 C13 C14 C9 2.31(11) 2 2
C12 C13 C14 C9 2.31(11) . .
C12 C13 C14 C9 -177.69(11) 2 .
C10 C9 C14 C13 -3.59(16) . .
C8 C9 C14 C13 177.94(6) . .
C10 C9 C14 C9 176.41(16) . 2
C8 C9 C14 C9 -2.06(6) . 2
